data_2206056
loop_
_publ_author_name
'Guo-Wu Rao'
'Jie Yan'
'Wei-Xiao Hu'

_publ_section_title
;
 Ethyl 3,6-diphenyl-1,4-dihydro-1,2,4,5-tetrazine-1-carboxylate
;
_journal_issue 6
_journal_name_full 'Acta Crystallographica Section E'
_journal_page_first o1637
_journal_page_last o1638
_journal_paper_doi 10.1107/S1600536805013620
_journal_volume 61
_journal_year 2005
_chemical_formula_iupac 'C17 H16 N4 O2'
_chemical_formula_moiety 'C17 H16 N4 O2'
_chemical_formula_sum 'C17 H16 N4 O2'
_chemical_formula_weight 308.34
_chemical_melting_point 412
_chemical_name_systematic
;
Ethyl 3,6-diphenyl-1,4-dihydro-1,2,4,5-tetrazine-1-carbonate
;
_space_group_IT_number 33
_symmetry_cell_setting orthorhombic
_symmetry_space_group_name_Hall 'P 2c -2n'
_symmetry_space_group_name_H-M 'P n a 21'
_atom_sites_solution_hydrogens geom
_atom_sites_solution_primary direct
_atom_sites_solution_secondary difmap
_audit_creation_method SHELXL-97
_cell_angle_alpha 90.00
_cell_angle_beta 90.00
_cell_angle_gamma 90.00
_cell_formula_units_Z 4
_cell_length_a 10.175(2)
_cell_length_b 9.219(2)
_cell_length_c 16.814(4)
_cell_measurement_reflns_used 25
_cell_measurement_temperature 293(2)
_cell_measurement_theta_max 12.54
_cell_measurement_theta_min 11.53
_cell_volume 1577.2(6)
_computing_cell_refinement 'CAD-4 EXPRESS'
_computing_data_collection 'CAD-4 EXPRESS (Enraf0-Nonius, 1994)'
_computing_data_reduction 'XCAD4 (Harms & Wocadlo, 1995)'
_computing_molecular_graphics 'ORTEP-3 for Windows (Version 1.05; Farrugia, 1997)'
_computing_publication_material 'WinGX (Farrugia, 1999)'
_computing_structure_refinement 'SHELXL97 (Sheldrick, 1997)'
_computing_structure_solution 'SHELXS97 (Sheldrick, 1997)'
_diffrn_ambient_temperature 293(2)
_diffrn_measured_fraction_theta_full 1.000
_diffrn_measured_fraction_theta_max 1.000
_diffrn_measurement_device_type 'Enraf--Nonius CAD-4'
_diffrn_measurement_method \w/2\q
_diffrn_radiation_monochromator graphite
_diffrn_radiation_source 'fine-focus sealed tube'
_diffrn_radiation_type MoK\a
_diffrn_radiation_wavelength 0.71073
_diffrn_reflns_av_R_equivalents 0.0463
_diffrn_reflns_av_sigmaI/netI 0.0286
_diffrn_reflns_limit_h_max 12
_diffrn_reflns_limit_h_min -1
_diffrn_reflns_limit_k_max 11
_diffrn_reflns_limit_k_min 0
_diffrn_reflns_limit_l_max 0
_diffrn_reflns_limit_l_min -20
_diffrn_reflns_number 1633
_diffrn_reflns_theta_full 25.17
_diffrn_reflns_theta_max 25.17
_diffrn_reflns_theta_min 2.42
_diffrn_standards_decay_% 0.3
_diffrn_standards_interval_time 60
_diffrn_standards_number 3
_exptl_absorpt_coefficient_mu 0.088
_exptl_absorpt_correction_T_max 0.9825
_exptl_absorpt_correction_T_min 0.9697
_exptl_absorpt_correction_type multi-scan
_exptl_absorpt_process_details '(ABSCOR; Higashi, 1995)'
_exptl_crystal_colour yellow
_exptl_crystal_density_diffrn 1.298
_exptl_crystal_density_method 'not measured'
_exptl_crystal_description prism
_exptl_crystal_F_000 648
_exptl_crystal_size_max 0.35
_exptl_crystal_size_mid 0.30
_exptl_crystal_size_min 0.20
_refine_diff_density_max 0.243
_refine_diff_density_min -0.174
_refine_ls_abs_structure_details 'Flack (1983)'
_refine_ls_abs_structure_Flack -1(2)
_refine_ls_extinction_coef 0.0283(14)
_refine_ls_extinction_expression Fc^*^=kFc[1+0.001xFc^2^\l^3^/sin(2\q)]^-1/4^
_refine_ls_extinction_method SHELXL97
_refine_ls_goodness_of_fit_ref 1.041
_refine_ls_hydrogen_treatment constr
_refine_ls_matrix_type full
_refine_ls_number_parameters 210
_refine_ls_number_reflns 1468
_refine_ls_number_restraints 1
_refine_ls_restrained_S_all 1.041
_refine_ls_R_factor_all 0.0536
_refine_ls_R_factor_gt 0.0336
_refine_ls_shift/su_max 0.000
_refine_ls_shift/su_mean 0.000
_refine_ls_structure_factor_coef Fsqd
_refine_ls_weighting_details 'calc w = 1/[\s^2^(Fo^2^)+(0.0519P)^2^+0.3521P] where P = (Fo^2^+2Fc^2^)/3'
_refine_ls_weighting_scheme calc
_refine_ls_wR_factor_gt 0.0887
_refine_ls_wR_factor_ref 0.0984
_reflns_number_gt 1159
_reflns_number_total 1468
_reflns_threshold_expression I>2\s(I)
_cod_data_source_file sg6007.cif
_cod_data_source_block I
_cod_database_code 2206056
_cod_database_fobs_code 2206056

loop_
_symmetry_equiv_pos_as_xyz
'x, y, z'
'-x, -y, z+1/2'
'x+1/2, -y+1/2, z'
'-x+1/2, y+1/2, z+1/2'

loop_
_atom_site_label
_atom_site_fract_x
_atom_site_fract_y
_atom_site_fract_z
_atom_site_U_iso_or_equiv
_atom_site_adp_type
_atom_site_calc_flag
_atom_site_refinement_flags
_atom_site_occupancy
_atom_site_type_symbol
O1 0.23976(12) 0.91687(14) 0.30370(9) 0.0636(4) Uani d . 1 O
O2 0.10564(13) 0.85240(14) 0.40356(8) 0.0577(4) Uani d . 1 O
N1 0.08852(13) 1.07443(15) 0.35228(8) 0.0465(4) Uani d . 1 N
N2 0.11734(12) 1.17047(15) 0.28787(8) 0.0426(4) Uani d . 1 N
N4 -0.10754(13) 1.20704(17) 0.29793(9) 0.0501(4) Uani d . 1 N
H4 -0.1800 1.2035 0.2717 0.060 Uiso calc R 1 H
N5 -0.10587(13) 1.19339(17) 0.38082(8) 0.0495(4) Uani d . 1 N
C2 -0.09304(19) 1.1116(2) 0.54438(11) 0.0569(5) Uani d . 1 C
H2 -0.1775 1.1146 0.5233 0.068 Uiso calc R 1 H
C4 -0.0761(2) 1.1071(2) 0.62534(12) 0.0618(6) Uani d . 1 C
H6 -0.1489 1.1075 0.6588 0.074 Uiso calc R 1 H
C5 0.0479(2) 1.1022(2) 0.65672(12) 0.0645(6) Uani d . 1 C
H5 0.0592 1.0993 0.7116 0.077 Uiso calc R 1 H
C7 0.1562(2) 1.1015(2) 0.60726(11) 0.0625(6) Uani d . 1 C
H7 0.2404 1.0973 0.6287 0.075 Uiso calc R 1 H
C8 0.13909(19) 1.1070(2) 0.52624(11) 0.0547(5) Uani d . 1 C
H8 0.2121 1.1076 0.4930 0.066 Uiso calc R 1 H
C1 0.01420(17) 1.11175(19) 0.49359(10) 0.0462(4) Uani d . 1 C
C6 -0.00612(15) 1.1247(2) 0.40698(10) 0.0444(4) Uani d . 1 C
C3 0.01043(14) 1.22630(18) 0.26001(10) 0.0400(4) Uani d . 1 C
C9 0.01554(15) 1.31349(18) 0.18654(10) 0.0413(4) Uani d . 1 C
C10 0.10280(19) 1.2749(2) 0.12715(12) 0.0541(5) Uani d . 1 C
H10 0.1576 1.1951 0.1337 0.065 Uiso calc R 1 H
C11 0.1081(2) 1.3554(2) 0.05808(13) 0.0687(6) Uani d . 1 C
H11 0.1664 1.3290 0.0180 0.082 Uiso calc R 1 H
C12 0.0285(2) 1.4740(3) 0.04784(12) 0.0622(6) Uani d . 1 C
H12 0.0328 1.5276 0.0011 0.075 Uiso calc R 1 H
C13 -0.05719(19) 1.5130(2) 0.10673(13) 0.0587(6) Uani d . 1 C
H13 -0.1105 1.5941 0.1002 0.070 Uiso calc R 1 H
C14 -0.06503(17) 1.4325(2) 0.17579(11) 0.0494(5) Uani d . 1 C
H14 -0.1247 1.4585 0.2152 0.059 Uiso calc R 1 H
C15 0.15298(16) 0.94427(19) 0.34967(10) 0.0454(4) Uani d . 1 C
C16 0.1652(2) 0.7090(2) 0.40140(14) 0.0641(6) Uani d . 1 C
H16A 0.1569 0.6640 0.4533 0.077 Uiso calc R 1 H
H16B 0.2580 0.7183 0.3895 0.077 Uiso calc R 1 H
C17 0.1024(3) 0.6146(3) 0.34083(18) 0.0943(9) Uani d . 1 C
H17A 0.1198 0.6525 0.2887 0.141 Uiso calc R 1 H
H17B 0.0093 0.6119 0.3497 0.141 Uiso calc R 1 H
H17C 0.1376 0.5182 0.3449 0.141 Uiso calc R 1 H

loop_
_atom_site_aniso_label
_atom_site_aniso_U_11
_atom_site_aniso_U_22
_atom_site_aniso_U_33
_atom_site_aniso_U_12
_atom_site_aniso_U_13
_atom_site_aniso_U_23
O1 0.0615(7) 0.0697(7) 0.0595(7) 0.0188(6) 0.0176(6) 0.0075(7)
O2 0.0638(7) 0.0527(6) 0.0567(7) -0.0009(6) 0.0106(7) 0.0037(6)
N1 0.0438(7) 0.0559(8) 0.0398(7) 0.0054(6) 0.0062(7) 0.0053(7)
N2 0.0377(6) 0.0520(7) 0.0382(7) 0.0025(6) 0.0035(6) 0.0031(6)
N4 0.0320(6) 0.0772(9) 0.0412(7) -0.0005(7) 0.0004(6) 0.0060(7)
N5 0.0376(7) 0.0710(9) 0.0398(7) 0.0036(7) 0.0050(6) 0.0046(7)
C2 0.0493(9) 0.0668(11) 0.0546(10) 0.0005(10) 0.0121(9) 0.0093(9)
C4 0.0633(11) 0.0755(13) 0.0465(10) -0.0012(10) 0.0156(9) 0.0114(10)
C5 0.0868(13) 0.0658(11) 0.0409(9) 0.0015(12) 0.0055(10) 0.0092(9)
C7 0.0638(11) 0.0751(13) 0.0485(11) 0.0071(11) -0.0098(10) -0.0014(10)
C8 0.0464(9) 0.0658(11) 0.0519(10) 0.0038(9) 0.0061(8) -0.0028(9)
C1 0.0488(9) 0.0484(9) 0.0414(8) 0.0014(8) 0.0039(8) 0.0058(8)
C6 0.0344(7) 0.0545(9) 0.0443(8) -0.0016(7) 0.0040(8) 0.0018(8)
C3 0.0315(7) 0.0492(9) 0.0392(8) 0.0001(7) -0.0005(6) -0.0033(8)
C9 0.0373(7) 0.0462(8) 0.0403(8) -0.0032(7) -0.0017(7) -0.0045(8)
C10 0.0584(10) 0.0515(10) 0.0524(10) 0.0059(9) 0.0112(9) 0.0028(9)
C11 0.0794(14) 0.0752(13) 0.0516(11) 0.0031(11) 0.0211(11) 0.0050(11)
C12 0.0667(12) 0.0714(12) 0.0485(10) -0.0117(11) -0.0049(10) 0.0130(9)
C13 0.0491(10) 0.0573(11) 0.0697(12) 0.0001(9) -0.0157(9) 0.0090(10)
C14 0.0412(8) 0.0597(10) 0.0472(10) 0.0050(8) -0.0026(8) -0.0041(9)
C15 0.0432(8) 0.0517(9) 0.0414(8) -0.0023(8) -0.0043(8) 0.0004(8)
C16 0.0706(12) 0.0549(11) 0.0666(13) -0.0022(10) -0.0010(11) 0.0059(10)
C17 0.1062(17) 0.0743(14) 0.1023(19) -0.0049(14) -0.0242(17) -0.0199(15)

loop_
_atom_type_symbol
_atom_type_description
_atom_type_scat_dispersion_real
_atom_type_scat_dispersion_imag
_atom_type_scat_source
C C 0.0033 0.0016 'International Tables Vol C Tables 4.2.6.8 and 6.1.1.4'
H H 0.0000 0.0000 'International Tables Vol C Tables 4.2.6.8 and 6.1.1.4'
N N 0.0061 0.0033 'International Tables Vol C Tables 4.2.6.8 and 6.1.1.4'
O O 0.0106 0.0060 'International Tables Vol C Tables 4.2.6.8 and 6.1.1.4'

loop_
_geom_angle_atom_site_label_1
_geom_angle_atom_site_label_2
_geom_angle_atom_site_label_3
_geom_angle
C15 O2 C16 114.26(15)
C15 N1 C6 129.55(15)
C15 N1 N2 114.88(13)
C6 N1 N2 115.50(13)
C3 N2 N1 110.42(13)
C3 N4 N5 117.66(13)
C3 N4 H4 121.2
N5 N4 H4 121.2
C6 N5 N4 113.45(14)
C4 C2 C1 120.83(18)
C4 C2 H2 119.6
C1 C2 H2 119.6
C5 C4 C2 119.92(19)
C5 C4 H6 120.0
C2 C4 H6 120.0
C4 C5 C7 120.28(18)
C4 C5 H5 119.9
C7 C5 H5 119.9
C8 C7 C5 119.7(2)
C8 C7 H7 120.2
C5 C7 H7 120.2
C7 C8 C1 120.70(18)
C7 C8 H8 119.6
C1 C8 H8 119.6
C8 C1 C2 118.57(17)
C8 C1 C6 121.49(15)
C2 C1 C6 119.86(16)
N5 C6 N1 118.82(16)
N5 C6 C1 119.50(15)
N1 C6 C1 121.42(14)
N2 C3 N4 121.15(15)
N2 C3 C9 119.43(14)
N4 C3 C9 119.41(14)
C14 C9 C10 119.40(17)
C14 C9 C3 121.44(15)
C10 C9 C3 119.16(15)
C11 C10 C9 119.65(18)
C11 C10 H10 120.2
C9 C10 H10 120.2
C12 C11 C10 120.8(2)
C12 C11 H11 119.6
C10 C11 H11 119.6
C13 C12 C11 119.7(2)
C13 C12 H12 120.2
C11 C12 H12 120.2
C12 C13 C14 120.32(18)
C12 C13 H13 119.8
C14 C13 H13 119.8
C13 C14 C9 120.17(17)
C13 C14 H14 119.9
C9 C14 H14 119.9
O1 C15 O2 124.81(16)
O1 C15 N1 123.91(16)
O2 C15 N1 111.28(15)
O2 C16 C17 111.79(19)
O2 C16 H16A 109.3
C17 C16 H16A 109.3
O2 C16 H16B 109.3
C17 C16 H16B 109.3
H16A C16 H16B 107.9
C16 C17 H17A 109.5
C16 C17 H17B 109.5
H17A C17 H17B 109.5
C16 C17 H17C 109.5
H17A C17 H17C 109.5
H17B C17 H17C 109.5

loop_
_geom_bond_atom_site_label_1
_geom_bond_atom_site_label_2
_geom_bond_distance
O1 C15 1.200(2)
O2 C15 1.331(2)
O2 C16 1.455(2)
N1 C15 1.368(2)
N1 C6 1.410(2)
N1 N2 1.429(2)
N2 C3 1.291(2)
N4 C3 1.371(2)
N4 N5 1.399(2)
N4 H4 0.8600
N5 C6 1.274(2)
C2 C4 1.373(3)
C2 C1 1.386(3)
C2 H2 0.9300
C4 C5 1.368(3)
C4 H6 0.9300
C5 C7 1.381(3)
C5 H5 0.9300
C7 C8 1.374(3)
C7 H7 0.9300
C8 C1 1.385(3)
C8 H8 0.9300
C1 C6 1.476(2)
C3 C9 1.475(2)
C9 C14 1.382(2)
C9 C10 1.383(3)
C10 C11 1.379(3)
C10 H10 0.9300
C11 C12 1.371(3)
C11 H11 0.9300
C12 C13 1.368(3)
C12 H12 0.9300
C13 C14 1.380(3)
C13 H13 0.9300
C14 H14 0.9300
C16 C17 1.484(3)
C16 H16A 0.9700
C16 H16B 0.9700
C17 H17A 0.9600
C17 H17B 0.9600
C17 H17C 0.9600

loop_
_geom_torsion_atom_site_label_1
_geom_torsion_atom_site_label_2
_geom_torsion_atom_site_label_3
_geom_torsion_atom_site_label_4
_geom_torsion
C15 N1 N2 C3 134.40(15)
C6 N1 N2 C3 -42.86(18)
C3 N4 N5 C6 -36.0(2)
C1 C2 C4 C5 -0.3(3)
C2 C4 C5 C7 -0.1(3)
C4 C5 C7 C8 0.6(3)
C5 C7 C8 C1 -0.7(3)
C7 C8 C1 C2 0.4(3)
C7 C8 C1 C6 177.06(19)
C4 C2 C1 C8 0.1(3)
C4 C2 C1 C6 -176.63(19)
N4 N5 C6 N1 1.0(2)
N4 N5 C6 C1 175.28(15)
C15 N1 C6 N5 -137.65(19)
N2 N1 C6 N5 39.1(2)
C15 N1 C6 C1 48.2(3)
N2 N1 C6 C1 -135.02(16)
C8 C1 C6 N5 -147.50(18)
C2 C1 C6 N5 29.2(3)
C8 C1 C6 N1 26.6(3)
C2 C1 C6 N1 -156.74(17)
N1 N2 C3 N4 8.7(2)
N1 N2 C3 C9 -171.94(14)
N5 N4 C3 N2 31.3(2)
N5 N4 C3 C9 -148.07(16)
N2 C3 C9 C14 -144.84(17)
N4 C3 C9 C14 34.6(2)
N2 C3 C9 C10 35.3(2)
N4 C3 C9 C10 -145.32(17)
C14 C9 C10 C11 -0.1(3)
C3 C9 C10 C11 179.80(17)
C9 C10 C11 C12 0.5(3)
C10 C11 C12 C13 0.0(3)
C11 C12 C13 C14 -0.8(3)
C12 C13 C14 C9 1.2(3)
C10 C9 C14 C13 -0.7(3)
C3 C9 C14 C13 179.36(16)
C16 O2 C15 O1 -2.1(3)
C16 O2 C15 N1 176.99(15)
C6 N1 C15 O1 -173.92(17)
N2 N1 C15 O1 9.3(2)
C6 N1 C15 O2 7.0(2)
N2 N1 C15 O2 -169.78(13)
C15 O2 C16 C17 -83.8(2)

loop_
_cod_related_entry_id
_cod_related_entry_database
_cod_related_entry_code
1 ChemSpider 21129391
